data_4336868
loop_
_publ_author_name
'Frederick G. Baddour'
'Stephanie R. Fiedler'
'Matthew P. Shores'
'Jeffrey W. Bacon'
'James A. Golen'
'Arnold L. Rheingold'
'Linda H. Doerrer'

_publ_section_title
;
 Pt...Pt vs Pt...S Contacts Between Pt-Containing Heterobimetallic Lantern
 Complexes
;
_journal_name_full 'Inorganic Chemistry'
_journal_page_first 13562
_journal_page_last 13575
_journal_paper_doi 10.1021/ic402075y
_journal_volume 52
_journal_year 2013
_chemical_formula_moiety 'C11 H19 N Ni O5 Pt S4, C3 H7 N O'
_chemical_formula_sum 'C14 H26 N2 Ni O6 Pt S4'
_chemical_formula_weight 700.41
_chemical_name_systematic
; 
 ? 
;
_space_group_IT_number 14
_symmetry_cell_setting monoclinic
_symmetry_space_group_name_Hall '-P 2ybc'
_symmetry_space_group_name_H-M 'P 1 21/c 1'
_atom_sites_solution_hydrogens geom
_atom_sites_solution_primary direct
_atom_sites_solution_secondary difmap
_audit_creation_method SHELXL-97
_audit_update_record
;
2012-02-08 # Formatted by publCIF
;
_cell_angle_alpha 90.00
_cell_angle_beta 94.2780(10)
_cell_angle_gamma 90.00
_cell_formula_units_Z 4
_cell_length_a 13.0421(2)
_cell_length_b 10.8041(2)
_cell_length_c 17.1529(3)
_cell_measurement_reflns_used 9071
_cell_measurement_temperature 292(2)
_cell_measurement_theta_max 65.805
_cell_measurement_theta_min 3.398
_cell_volume 2410.25(7)
_computing_cell_refinement 'SAINT (Bruker, 2006)'
_computing_data_collection 'APEX2 (Bruker, 2006)'
_computing_data_reduction 'SAINT (Bruker, 2006)'
_computing_molecular_graphics 'OLEX2 (Dolmanov, et al. 2009)'
_computing_publication_material 'PublCIF v.1.9.5_c (IUCr)'
_computing_structure_refinement 'SHELXL-97 (Sheldrick, 1997)'
_computing_structure_solution 'SHELXS-97 (Sheldrick, 1990)'
_diffrn_ambient_temperature 292(2)
_diffrn_measured_fraction_theta_full 0.982
_diffrn_measured_fraction_theta_max 0.982
_diffrn_measurement_device_type 'Bruker Proteum-R'
_diffrn_measurement_method '\w & \f scans'
_diffrn_radiation_monochromator multilayer
_diffrn_radiation_source 'rotating anode'
_diffrn_radiation_type CuK\a
_diffrn_radiation_wavelength 1.54178
_diffrn_reflns_av_R_equivalents 0.0606
_diffrn_reflns_av_sigmaI/netI 0.0244
_diffrn_reflns_limit_h_max 15
_diffrn_reflns_limit_h_min -15
_diffrn_reflns_limit_k_max 12
_diffrn_reflns_limit_k_min -12
_diffrn_reflns_limit_l_max 18
_diffrn_reflns_limit_l_min -19
_diffrn_reflns_number 40833
_diffrn_reflns_theta_full 66.33
_diffrn_reflns_theta_max 66.33
_diffrn_reflns_theta_min 3.40
_diffrn_standards_decay_% 0
_diffrn_standards_interval_count 0
_diffrn_standards_interval_time 0
_diffrn_standards_number 0
_exptl_absorpt_coefficient_mu 15.183
_exptl_absorpt_correction_T_max 0.7528
_exptl_absorpt_correction_T_min 0.2849
_exptl_absorpt_correction_type multi-scan
_exptl_absorpt_process_details 'SADABS (Sheldrick, 1997)'
_exptl_crystal_colour yellow
_exptl_crystal_density_diffrn 1.930
_exptl_crystal_description block
_exptl_crystal_F_000 1368
_exptl_crystal_size_max 0.271
_exptl_crystal_size_mid 0.164
_exptl_crystal_size_min 0.078
_refine_diff_density_max 1.226
_refine_diff_density_min -0.803
_refine_diff_density_rms 0.099
_refine_ls_extinction_coef 0.00103(4)
_refine_ls_extinction_expression Fc^*^=kFc[1+0.001xFc^2^\l^3^/sin(2\q)]^-1/4^
_refine_ls_extinction_method SHELXL
_refine_ls_goodness_of_fit_ref 1.121
_refine_ls_hydrogen_treatment constr
_refine_ls_matrix_type full
_refine_ls_number_parameters 262
_refine_ls_number_reflns 4154
_refine_ls_number_restraints 0
_refine_ls_restrained_S_all 1.121
_refine_ls_R_factor_all 0.0252
_refine_ls_R_factor_gt 0.0247
_refine_ls_shift/su_max 0.003
_refine_ls_shift/su_mean 0.000
_refine_ls_structure_factor_coef Fsqd
_refine_ls_weighting_details 'calc w=1/[\s^2^(Fo^2^)+(0.0304P)^2^+3.2945P] where P=(Fo^2^+2Fc^2^)/3'
_refine_ls_weighting_scheme calc
_refine_ls_wR_factor_gt 0.0626
_refine_ls_wR_factor_ref 0.0629
_reflns_number_gt 4062
_reflns_number_total 4154
_reflns_threshold_expression >2sigma(I)
_cod_data_source_file ic402075y_si_002_11.cif
_cod_data_source_block baddour6a_0m_Compound11_PtMSAc4
_cod_database_code 4336868

loop_
_symmetry_equiv_pos_as_xyz
'x, y, z'
'-x, y+1/2, -z+1/2'
'-x, -y, -z'
'x, -y-1/2, z-1/2'

loop_
_atom_site_label
_atom_site_type_symbol
_atom_site_fract_x
_atom_site_fract_y
_atom_site_fract_z
_atom_site_U_iso_or_equiv
_atom_site_adp_type
_atom_site_occupancy
_atom_site_symmetry_multiplicity
_atom_site_calc_flag
_atom_site_refinement_flags
Pt1 Pt 0.861126(10) 0.923345(12) 0.033257(8) 0.02988(9) Uani 1 1 d .
Ni1 Ni 0.77474(4) 0.71119(5) 0.01961(3) 0.02786(14) Uani 1 1 d .
O2 O 0.90783(19) 0.6385(2) -0.01783(16) 0.0377(6) Uani 1 1 d .
C2S C 0.8334(5) 0.4457(7) -0.1651(5) 0.095(2) Uani 1 1 d .
H2SD H 0.8761 0.3951 -0.1300 0.143 Uiso 1 1 calc R
H2SE H 0.8156 0.5203 -0.1388 0.143 Uiso 1 1 calc R
H2SF H 0.8699 0.4662 -0.2099 0.143 Uiso 1 1 calc R
C11 C 0.9287(4) 0.6716(6) 0.2507(3) 0.0620(13) Uani 1 1 d .
H11A H 0.9991 0.6943 0.2633 0.093 Uiso 1 1 calc R
H11B H 0.9230 0.5830 0.2489 0.093 Uiso 1 1 calc R
H11C H 0.8869 0.7035 0.2898 0.093 Uiso 1 1 calc R
C3S C 0.7518(6) 0.2602(6) -0.2251(5) 0.103(2) Uani 1 1 d .
H3SD H 0.7783 0.2703 -0.2755 0.155 Uiso 1 1 calc R
H3SE H 0.6859 0.2202 -0.2312 0.155 Uiso 1 1 calc R
H3SF H 0.7984 0.2105 -0.1924 0.155 Uiso 1 1 calc R
S4 S 0.73064(7) 0.98926(9) 0.10822(7) 0.0461(2) Uani 1 1 d .
O4 O 0.64129(19) 0.7840(3) 0.05593(17) 0.0434(6) Uani 1 1 d .
O3 O 0.72538(19) 0.7486(2) -0.09352(15) 0.0406(6) Uani 1 1 d .
S2 S 0.99185(7) 0.85417(8) -0.04087(6) 0.0404(2) Uani 1 1 d .
S3 S 0.76603(8) 0.98620(9) -0.07986(6) 0.0475(2) Uani 1 1 d .
S1 S 0.95472(7) 0.85690(10) 0.14594(6) 0.0446(2) Uani 1 1 d .
O1 O 0.8224(2) 0.6727(3) 0.13298(15) 0.0421(6) Uani 1 1 d .
C4 C 0.6347(3) 0.8823(4) 0.0931(2) 0.0399(9) Uani 1 1 d .
N1SL N 0.6119(3) 0.3904(3) 0.0594(2) 0.0512(9) Uani 1 1 d .
C22 C 1.0619(3) 0.6266(4) -0.0815(3) 0.0536(11) Uani 1 1 d .
H22A H 1.0896 0.5635 -0.0466 0.080 Uiso 1 1 calc R
H22B H 1.1157 0.6825 -0.0936 0.080 Uiso 1 1 calc R
H22C H 1.0327 0.5890 -0.1288 0.080 Uiso 1 1 calc R
C3SL C 0.5380(4) 0.3528(6) 0.1146(4) 0.0839(19) Uani 1 1 d .
H3SA H 0.4715 0.3425 0.0873 0.126 Uiso 1 1 calc R
H3SB H 0.5342 0.4153 0.1540 0.126 Uiso 1 1 calc R
H3SC H 0.5595 0.2760 0.1386 0.126 Uiso 1 1 calc R
C33 C 0.6624(3) 0.8678(5) -0.2021(3) 0.0565(12) Uani 1 1 d .
H33A H 0.6933 0.8150 -0.2388 0.085 Uiso 1 1 calc R
H33B H 0.6667 0.9523 -0.2187 0.085 Uiso 1 1 calc R
H33C H 0.5915 0.8452 -0.1995 0.085 Uiso 1 1 calc R
C3 C 0.7180(3) 0.8531(4) -0.1227(2) 0.0370(8) Uani 1 1 d .
C2SL C 0.6388(6) 0.2997(5) 0.0026(4) 0.0863(19) Uani 1 1 d .
H2SA H 0.6572 0.2234 0.0287 0.130 Uiso 1 1 calc R
H2SB H 0.6959 0.3293 -0.0242 0.130 Uiso 1 1 calc R
H2SC H 0.5810 0.2860 -0.0344 0.130 Uiso 1 1 calc R
N1S N 0.7408(3) 0.3789(4) -0.1899(3) 0.0618(10) Uani 1 1 d .
C2 C 0.9801(3) 0.6965(3) -0.0433(2) 0.0324(8) Uani 1 1 d .
C44 C 0.5358(4) 0.9107(5) 0.1294(4) 0.0676(15) Uani 1 1 d .
H44A H 0.5466 0.9783 0.1654 0.101 Uiso 1 1 calc R
H44B H 0.5139 0.8391 0.1567 0.101 Uiso 1 1 calc R
H44C H 0.4840 0.9330 0.0892 0.101 Uiso 1 1 calc R
O1SL O 0.7083(2) 0.5411(2) 0.01065(17) 0.0406(6) Uani 1 1 d .
C1 C 0.8929(3) 0.7244(4) 0.1725(2) 0.0379(8) Uani 1 1 d .
C1SL C 0.6490(3) 0.5040(4) 0.0585(3) 0.0434(9) Uani 1 1 d .
H1SL H 0.6294 0.5594 0.0961 0.052 Uiso 1 1 calc R
O1S O 0.5679(3) 0.3818(5) -0.2069(3) 0.1131(18) Uani 1 1 d .
C1S C 0.6504(5) 0.4282(6) -0.1855(4) 0.0803(18) Uani 1 1 d .
H1S H 0.6486 0.5070 -0.1639 0.096 Uiso 1 1 calc R

loop_
_atom_site_aniso_label
_atom_site_aniso_U_11
_atom_site_aniso_U_22
_atom_site_aniso_U_33
_atom_site_aniso_U_23
_atom_site_aniso_U_13
_atom_site_aniso_U_12
Pt1 0.02909(11) 0.02203(11) 0.03859(13) -0.00289(5) 0.00298(7) -0.00579(5)
Ni1 0.0242(3) 0.0227(3) 0.0369(3) -0.0017(2) 0.0042(2) -0.0042(2)
O2 0.0334(13) 0.0228(12) 0.0586(17) 0.0031(11) 0.0143(11) 0.0002(10)
C2S 0.061(3) 0.121(6) 0.104(5) -0.044(4) 0.007(3) -0.017(4)
C11 0.052(3) 0.089(4) 0.044(3) 0.017(2) 0.000(2) -0.004(2)
C3S 0.109(5) 0.071(4) 0.127(6) 0.009(4) -0.016(5) -0.006(4)
S4 0.0409(5) 0.0374(5) 0.0611(6) -0.0176(5) 0.0115(4) -0.0006(4)
O4 0.0290(12) 0.0398(15) 0.0625(18) -0.0137(13) 0.0114(12) -0.0042(11)
O3 0.0386(14) 0.0404(15) 0.0418(15) -0.0024(12) -0.0022(11) -0.0037(11)
S2 0.0361(5) 0.0328(5) 0.0541(6) -0.0048(4) 0.0154(4) -0.0117(4)
S3 0.0548(6) 0.0347(5) 0.0516(6) 0.0089(4) -0.0050(5) 0.0011(4)
S1 0.0387(5) 0.0490(6) 0.0446(5) -0.0018(4) -0.0068(4) -0.0111(4)
O1 0.0426(14) 0.0439(15) 0.0397(15) 0.0086(12) 0.0024(12) -0.0096(12)
C4 0.0326(19) 0.042(2) 0.045(2) -0.0059(18) 0.0054(16) 0.0062(16)
N1SL 0.0432(19) 0.0402(19) 0.069(3) 0.0137(19) -0.0022(17) -0.0179(16)
C22 0.041(2) 0.044(2) 0.079(3) 0.005(2) 0.021(2) 0.0119(19)
C3SL 0.057(3) 0.083(4) 0.112(5) 0.038(4) 0.012(3) -0.028(3)
C33 0.041(2) 0.083(3) 0.044(2) 0.006(2) -0.0048(18) 0.004(2)
C3 0.0249(16) 0.047(2) 0.040(2) 0.0029(17) 0.0056(14) 0.0048(15)
C2SL 0.122(5) 0.038(3) 0.098(5) -0.004(3) 0.002(4) -0.026(3)
N1S 0.051(2) 0.071(3) 0.062(3) 0.004(2) -0.0013(18) -0.009(2)
C2 0.0263(16) 0.0339(19) 0.0372(19) 0.0066(15) 0.0032(14) 0.0033(14)
C44 0.037(2) 0.077(4) 0.091(4) -0.030(3) 0.018(2) 0.005(2)
O1SL 0.0402(14) 0.0294(13) 0.0530(16) -0.0031(12) 0.0094(12) -0.0101(11)
C1 0.0315(18) 0.047(2) 0.036(2) 0.0023(17) 0.0079(15) 0.0000(16)
C1SL 0.0345(19) 0.038(2) 0.058(3) 0.0060(19) 0.0064(18) -0.0061(16)
O1S 0.056(2) 0.135(4) 0.142(4) 0.040(4) -0.032(3) -0.024(3)
C1S 0.061(4) 0.094(5) 0.084(4) 0.017(3) -0.005(3) -0.007(3)

loop_
_atom_type_symbol
_atom_type_description
_atom_type_scat_dispersion_real
_atom_type_scat_dispersion_imag
_atom_type_scat_source
C C 0.0181 0.0091 'International Tables Vol C Tables 4.2.6.8 and 6.1.1.4'
H H 0.0000 0.0000 'International Tables Vol C Tables 4.2.6.8 and 6.1.1.4'
O O 0.0492 0.0322 'International Tables Vol C Tables 4.2.6.8 and 6.1.1.4'
S S 0.3331 0.5567 'International Tables Vol C Tables 4.2.6.8 and 6.1.1.4'
Pt Pt -4.5932 6.9264 'International Tables Vol C Tables 4.2.6.8 and 6.1.1.4'
N N 0.0311 0.0180 'International Tables Vol C Tables 4.2.6.8 and 6.1.1.4'
Ni Ni -3.0029 0.5091 'International Tables Vol C Tables 4.2.6.8 and 6.1.1.4'

loop_
_geom_angle_atom_site_label_1
_geom_angle_atom_site_label_2
_geom_angle_atom_site_label_3
_geom_angle
S4 Pt1 S1 89.74(4)
S4 Pt1 S2 179.07(4)
S1 Pt1 S2 89.68(4)
S4 Pt1 S3 90.30(4)
S1 Pt1 S3 178.92(3)
S2 Pt1 S3 90.27(4)
S4 Pt1 Ni1 89.40(3)
S1 Pt1 Ni1 89.99(3)
S2 Pt1 Ni1 89.88(2)
S3 Pt1 Ni1 88.94(3)
O1SL Ni1 O3 90.27(11)
O1SL Ni1 O1 89.19(11)
O3 Ni1 O1 179.30(11)
O1SL Ni1 O4 90.19(11)
O3 Ni1 O4 89.90(12)
O1 Ni1 O4 89.65(12)
O1SL Ni1 O2 89.78(10)
O3 Ni1 O2 89.57(11)
O1 Ni1 O2 90.88(11)
O4 Ni1 O2 179.46(13)
O1SL Ni1 Pt1 178.74(9)
O3 Ni1 Pt1 90.87(8)
O1 Ni1 Pt1 89.67(8)
O4 Ni1 Pt1 90.36(8)
O2 Ni1 Pt1 89.68(7)
C2 O2 Ni1 126.9(2)
N1S C2S H2SD 109.5
N1S C2S H2SE 109.5
H2SD C2S H2SE 109.5
N1S C2S H2SF 109.5
H2SD C2S H2SF 109.5
H2SE C2S H2SF 109.5
C1 C11 H11A 109.5
C1 C11 H11B 109.5
H11A C11 H11B 109.5
C1 C11 H11C 109.5
H11A C11 H11C 109.5
H11B C11 H11C 109.5
N1S C3S H3SD 109.5
N1S C3S H3SE 109.5
H3SD C3S H3SE 109.5
N1S C3S H3SF 109.5
H3SD C3S H3SF 109.5
H3SE C3S H3SF 109.5
C4 S4 Pt1 105.52(13)
C4 O4 Ni1 125.2(2)
C3 O3 Ni1 125.2(3)
C2 S2 Pt1 105.40(12)
C3 S3 Pt1 105.55(14)
C1 S1 Pt1 104.46(13)
C1 O1 Ni1 126.4(2)
O4 C4 C44 118.7(4)
O4 C4 S4 125.2(3)
C44 C4 S4 116.1(3)
C1SL N1SL C2SL 121.1(4)
C1SL N1SL C3SL 121.8(5)
C2SL N1SL C3SL 117.0(4)
C2 C22 H22A 109.5
C2 C22 H22B 109.5
H22A C22 H22B 109.5
C2 C22 H22C 109.5
H22A C22 H22C 109.5
H22B C22 H22C 109.5
N1SL C3SL H3SA 109.5
N1SL C3SL H3SB 109.5
H3SA C3SL H3SB 109.5
N1SL C3SL H3SC 109.5
H3SA C3SL H3SC 109.5
H3SB C3SL H3SC 109.5
C3 C33 H33A 109.5
C3 C33 H33B 109.5
H33A C33 H33B 109.5
C3 C33 H33C 109.5
H33A C33 H33C 109.5
H33B C33 H33C 109.5
O3 C3 C33 118.8(4)
O3 C3 S3 125.3(3)
C33 C3 S3 115.9(3)
N1SL C2SL H2SA 109.5
N1SL C2SL H2SB 109.5
H2SA C2SL H2SB 109.5
N1SL C2SL H2SC 109.5
H2SA C2SL H2SC 109.5
H2SB C2SL H2SC 109.5
C1S N1S C3S 120.7(5)
C1S N1S C2S 121.3(6)
C3S N1S C2S 117.8(5)
O2 C2 C22 119.0(3)
O2 C2 S2 124.3(3)
C22 C2 S2 116.6(3)
C4 C44 H44A 109.5
C4 C44 H44B 109.5
H44A C44 H44B 109.5
C4 C44 H44C 109.5
H44A C44 H44C 109.5
H44B C44 H44C 109.5
C1SL O1SL Ni1 121.9(3)
O1 C1 C11 119.2(4)
O1 C1 S1 125.2(3)
C11 C1 S1 115.6(3)
O1SL C1SL N1SL 123.9(4)
O1SL C1SL H1SL 118.0
N1SL C1SL H1SL 118.0
O1S C1S N1S 126.7(7)
O1S C1S H1S 116.6
N1S C1S H1S 116.6

loop_
_geom_bond_atom_site_label_1
_geom_bond_atom_site_label_2
_geom_bond_distance
Pt1 S4 2.3202(9)
Pt1 S1 2.3215(10)
Pt1 S2 2.3250(9)
Pt1 S3 2.3249(10)
Pt1 Ni1 2.5571(5)
Ni1 O1SL 2.032(3)
Ni1 O3 2.039(3)
Ni1 O1 2.040(3)
Ni1 O4 2.049(2)
Ni1 O2 2.051(2)
O2 C2 1.238(4)
C2S N1S 1.443(7)
C2S H2SD 0.9600
C2S H2SE 0.9600
C2S H2SF 0.9600
C11 C1 1.500(6)
C11 H11A 0.9600
C11 H11B 0.9600
C11 H11C 0.9600
C3S N1S 1.429(8)
C3S H3SD 0.9600
C3S H3SE 0.9600
C3S H3SF 0.9600
S4 C4 1.709(4)
O4 C4 1.245(5)
O3 C3 1.236(5)
S2 C2 1.711(4)
S3 C3 1.712(4)
S1 C1 1.721(4)
O1 C1 1.234(5)
C4 C44 1.504(6)
N1SL C1SL 1.320(5)
N1SL C2SL 1.443(7)
N1SL C3SL 1.458(6)
C22 C2 1.497(5)
C22 H22A 0.9600
C22 H22B 0.9600
C22 H22C 0.9600
C3SL H3SA 0.9600
C3SL H3SB 0.9600
C3SL H3SC 0.9600
C33 C3 1.503(6)
C33 H33A 0.9600
C33 H33B 0.9600
C33 H33C 0.9600
C2SL H2SA 0.9600
C2SL H2SB 0.9600
C2SL H2SC 0.9600
N1S C1S 1.301(8)
C44 H44A 0.9600
C44 H44B 0.9600
C44 H44C 0.9600
O1SL C1SL 1.236(5)
C1SL H1SL 0.9300
O1S C1S 1.219(7)
C1S H1S 0.9300
